data_4509968
loop_
_publ_author_name
'Wakabayashi, Takashi'
'Amako, Tomoyuki'
'Tabata, Hideyuki'
'Kuroda, Reiko'
'Imai, Yoshitane'

_publ_section_title
;
 Preparation and Guest Release Properties of Supramolecular
 3-Chlorobenzo[b]thiophene Heterocyclic Host Complex
;
_journal_issue 1
_journal_name_full 'Crystal Growth &amp; Design'
_journal_page_first 32
_journal_paper_doi 10.1021/cg401012n
_journal_volume 14
_journal_year 2014
_chemical_absolute_configuration rm
_chemical_formula_sum 'C26 H28 Cl N O4 S'
_chemical_formula_weight 486.00
_chemical_name_systematic
;
 ?
;
_space_group_IT_number 4
_symmetry_cell_setting monoclinic
_symmetry_space_group_name_Hall 'P 2yb'
_symmetry_space_group_name_H-M 'P 1 21 1'
_atom_sites_solution_hydrogens geom
_atom_sites_solution_primary direct
_atom_sites_solution_secondary difmap
_audit_creation_method SHELXL-97
_cell_angle_alpha 90.00
_cell_angle_beta 101.091(5)
_cell_angle_gamma 90.00
_cell_formula_units_Z 4
_cell_length_a 13.662(5)
_cell_length_b 5.6360(18)
_cell_length_c 31.744(11)
_cell_measurement_reflns_used 6880
_cell_measurement_temperature 100(2)
_cell_measurement_theta_max 30.97
_cell_measurement_theta_min 2.24
_cell_volume 2398.6(14)
_computing_structure_refinement 'SHELXL-97 (Sheldrick, 2008)'
_computing_structure_solution 'SHELXS-97 (Sheldrick, 2008)'
_diffrn_ambient_temperature 100(2)
_diffrn_measured_fraction_theta_full 0.908
_diffrn_measured_fraction_theta_max 0.765
_diffrn_measurement_device_type 'Rigaku Saturn'
_diffrn_measurement_method \w-scans
_diffrn_radiation_monochromator graphite
_diffrn_radiation_source 'fine-focus sealed tube'
_diffrn_radiation_type MoK\a
_diffrn_radiation_wavelength 0.71073
_diffrn_reflns_av_R_equivalents 0.0486
_diffrn_reflns_av_sigmaI/netI 0.0721
_diffrn_reflns_limit_h_max 17
_diffrn_reflns_limit_h_min -18
_diffrn_reflns_limit_k_max 7
_diffrn_reflns_limit_k_min -7
_diffrn_reflns_limit_l_max 44
_diffrn_reflns_limit_l_min -42
_diffrn_reflns_number 14673
_diffrn_reflns_theta_full 25.00
_diffrn_reflns_theta_max 30.97
_diffrn_reflns_theta_min 2.24
_exptl_absorpt_coefficient_mu 0.280
_exptl_absorpt_correction_T_max 0.9753
_exptl_absorpt_correction_T_min 0.9159
_exptl_absorpt_correction_type empirical
_exptl_absorpt_process_details multi-scan
_exptl_crystal_colour Colorless
_exptl_crystal_density_diffrn 1.346
_exptl_crystal_density_method 'not measured'
_exptl_crystal_description Needle
_exptl_crystal_F_000 1024
_exptl_crystal_size_max 0.32
_exptl_crystal_size_mid 0.12
_exptl_crystal_size_min 0.09
_refine_diff_density_max 0.735
_refine_diff_density_min -0.475
_refine_diff_density_rms 0.095
_refine_ls_abs_structure_details 'Flack H D (1983), Acta Cryst. A39, 876-881'
_refine_ls_abs_structure_Flack -0.11(12)
_refine_ls_extinction_method none
_refine_ls_goodness_of_fit_ref 1.103
_refine_ls_hydrogen_treatment constr
_refine_ls_matrix_type full
_refine_ls_number_parameters 604
_refine_ls_number_reflns 9706
_refine_ls_number_restraints 1
_refine_ls_restrained_S_all 1.102
_refine_ls_R_factor_all 0.0945
_refine_ls_R_factor_gt 0.0758
_refine_ls_shift/su_max 0.001
_refine_ls_shift/su_mean 0.000
_refine_ls_structure_factor_coef Fsqd
_refine_ls_weighting_details 'calc w=1/[\s^2^(Fo^2^)+(0.1184P)^2^+2.7997P] where P=(Fo^2^+2Fc^2^)/3'
_refine_ls_weighting_scheme calc
_refine_ls_wR_factor_gt 0.2216
_refine_ls_wR_factor_ref 0.2413
_reflns_number_gt 6880
_reflns_number_total 9706
_reflns_threshold_expression >2\s(I)
_cod_data_source_file cg401012n_si_001.cif
_cod_data_source_block WAKABAYASHI3_3
_cod_depositor_comments
;
The following automatic conversions were performed:

'_symmetry_cell_setting' value 'Monoclinic' changed to 'monoclinic'
according to
/usr/data/users/saulius/automatic-downloads/current/ACS/lib/dictionaries/cif_core.dic
dictionary named 'cif_core.dic' version 2.4.2 from 2011-04-26.

Automatic conversion script
Id: cif_fix_values 2281 2013-09-26 08:29:07Z andrius 
;
_cod_original_sg_symbol_H-M P21
_cod_database_code 4509968

loop_
_symmetry_equiv_pos_as_xyz
'x, y, z'
'-x, y+1/2, -z'

loop_
_atom_site_label
_atom_site_type_symbol
_atom_site_fract_x
_atom_site_fract_y
_atom_site_fract_z
_atom_site_U_iso_or_equiv
_atom_site_adp_type
_atom_site_occupancy
_atom_site_symmetry_multiplicity
_atom_site_calc_flag
_atom_site_refinement_flags
C1 C 0.3952(4) 1.1047(14) 0.15374(17) 0.0411(15) Uani 1 1 d .
C2 C 0.3996(4) 1.1869(14) 0.11364(17) 0.0409(15) Uani 1 1 d .
C3 C 0.2229(5) 1.5942(17) 0.1646(2) 0.0554(19) Uani 1 1 d .
H3 H 0.1947 1.7243 0.1474 0.067 Uiso 1 1 calc R
C4 C 0.2035(5) 1.5566(16) 0.2051(2) 0.0537(18) Uani 1 1 d .
H4 H 0.1624 1.6670 0.2162 0.064 Uiso 1 1 calc R
C5 C 0.2410(4) 1.3672(15) 0.23022(17) 0.0453(16) Uani 1 1 d .
H5 H 0.2243 1.3481 0.2577 0.054 Uiso 1 1 calc R
C6 C 0.3036(4) 1.2015(15) 0.21586(17) 0.0432(16) Uani 1 1 d .
H6 H 0.3283 1.0674 0.2327 0.052 Uiso 1 1 calc R
C7 C 0.3287(4) 1.2415(14) 0.17519(17) 0.0395(14) Uani 1 1 d .
C8 C 0.2870(4) 1.4286(15) 0.14986(17) 0.0437(15) Uani 1 1 d .
C9 C 0.4545(4) 1.0980(16) 0.07996(17) 0.0464(18) Uani 1 1 d .
O10 O 0.4988(4) 0.9043(12) 0.08567(14) 0.0648(16) Uani 1 1 d .
O11 O 0.4458(3) 1.2202(13) 0.04588(13) 0.0626(17) Uani 1 1 d .
S12 S 0.32579(10) 1.4389(4) 0.10074(4) 0.0484(5) Uani 1 1 d .
Cl13 Cl 0.46486(11) 0.8774(4) 0.18002(4) 0.0536(5) Uani 1 1 d .
C21 C 0.2825(4) 1.6607(10) 0.50279(15) 0.0286(11) Uani 1 1 d .
C22 C 0.3000(4) 1.4498(11) 0.52577(15) 0.0299(10) Uani 1 1 d .
H22 H 0.2482 1.3356 0.5238 0.036 Uiso 1 1 calc R
C23 C 0.3924(4) 1.4037(11) 0.55159(15) 0.0310(11) Uani 1 1 d .
H23 H 0.4032 1.2602 0.5675 0.037 Uiso 1 1 calc R
C24 C 0.4690(4) 1.5685(11) 0.55401(16) 0.0325(12) Uani 1 1 d .
H24 H 0.5321 1.5367 0.5716 0.039 Uiso 1 1 calc R
C25 C 0.4543(4) 1.7792(11) 0.53099(17) 0.0345(12) Uani 1 1 d .
H25 H 0.5067 1.8917 0.5327 0.041 Uiso 1 1 calc R
C26 C 0.3606(4) 1.8226(10) 0.50516(17) 0.0325(12) Uani 1 1 d .
H26 H 0.3501 1.9652 0.4890 0.039 Uiso 1 1 calc R
C27 C 0.1802(4) 1.7233(12) 0.47618(16) 0.0317(11) Uani 1 1 d .
H27 H 0.1808 1.8964 0.4693 0.038 Uiso 1 1 calc R
C28 C 0.1520(4) 1.5908(12) 0.43415(17) 0.0349(12) Uani 1 1 d .
H28 H 0.0854 1.6500 0.4190 0.042 Uiso 1 1 calc R
C29 C 0.2262(4) 1.6283(10) 0.40480(16) 0.0326(11) Uani 1 1 d .
C30 C 0.2183(6) 1.8295(13) 0.3789(2) 0.0546(19) Uani 1 1 d .
H30 H 0.1665 1.9407 0.3797 0.065 Uiso 1 1 calc R
C31 C 0.2859(7) 1.8695(16) 0.3517(2) 0.066(2) Uani 1 1 d .
H31 H 0.2804 2.0078 0.3343 0.079 Uiso 1 1 calc R
C32 C 0.3613(6) 1.7054(15) 0.3503(2) 0.0542(18) Uani 1 1 d .
H32 H 0.4075 1.7323 0.3320 0.065 Uiso 1 1 calc R
C33 C 0.3693(5) 1.5062(15) 0.3751(2) 0.0506(18) Uani 1 1 d .
H33 H 0.4208 1.3948 0.3738 0.061 Uiso 1 1 calc R
C34 C 0.3019(5) 1.4650(14) 0.40254(19) 0.0456(15) Uani 1 1 d .
H34 H 0.3078 1.3255 0.4196 0.055 Uiso 1 1 calc R
N35 N 0.1008(3) 1.6840(13) 0.50237(15) 0.0462(15) Uani 1 1 d .
H35A H 0.1143 1.5487 0.5181 0.069 Uiso 1 1 calc R
H35B H 0.0403 1.6702 0.4845 0.069 Uiso 1 1 calc R
H35C H 0.0996 1.8093 0.5203 0.069 Uiso 1 1 calc R
O36 O 0.1419(3) 1.3421(8) 0.44427(13) 0.0391(9) Uani 1 1 d .
H36 H 0.1054 1.2742 0.4234 0.042(19) Uiso 1 1 calc R
C41 C 0.7525(7) 1.2162(17) 0.2215(2) 0.063(2) Uani 1 1 d .
H41A H 0.7340 1.0717 0.2047 0.095 Uiso 1 1 calc R
H41B H 0.7072 1.2383 0.2417 0.095 Uiso 1 1 calc R
H41C H 0.8211 1.2018 0.2375 0.095 Uiso 1 1 calc R
C42 C 0.7449(6) 1.4264(15) 0.1918(2) 0.0530(17) Uani 1 1 d .
H42A H 0.7963 1.4135 0.1738 0.064 Uiso 1 1 calc R
H42B H 0.7576 1.5738 0.2089 0.064 Uiso 1 1 calc R
C43 C 0.6428(5) 1.4392(15) 0.1633(2) 0.0533(18) Uani 1 1 d .
H43A H 0.6262 1.2831 0.1494 0.064 Uiso 1 1 calc R
H43B H 0.5925 1.4750 0.1810 0.064 Uiso 1 1 calc R
O44 O 0.6386(4) 1.6171(10) 0.13087(16) 0.0560(14) Uani 1 1 d .
H44 H 0.5819 1.6807 0.1263 0.084 Uiso 1 1 calc R
C51 C 0.7582(4) 1.7205(12) 0.34770(17) 0.0356(12) Uani 1 1 d .
C52 C 0.7998(4) 1.6412(13) 0.38767(17) 0.0386(14) Uani 1 1 d .
C53 C 0.5795(4) 1.2348(14) 0.33864(19) 0.0437(15) Uani 1 1 d .
H53 H 0.5684 1.1056 0.3564 0.052 Uiso 1 1 calc R
C54 C 0.5204(5) 1.2652(14) 0.29902(19) 0.0444(15) Uani 1 1 d .
H54 H 0.4693 1.1533 0.2889 0.053 Uiso 1 1 calc R
C55 C 0.5345(4) 1.4623(14) 0.27286(16) 0.0404(14) Uani 1 1 d .
H55 H 0.4908 1.4858 0.2461 0.048 Uiso 1 1 calc R
C56 C 0.6112(4) 1.6185(13) 0.28623(16) 0.0382(13) Uani 1 1 d .
H56 H 0.6222 1.7476 0.2684 0.046 Uiso 1 1 calc R
C57 C 0.6733(4) 1.5855(12) 0.32646(17) 0.0350(12) Uani 1 1 d .
C58 C 0.6559(4) 1.3952(13) 0.35260(15) 0.0361(13) Uani 1 1 d .
C59 C 0.8851(4) 1.7337(15) 0.42074(17) 0.0447(18) Uani 1 1 d .
O60 O 0.9288(4) 1.9203(11) 0.41420(16) 0.0657(15) Uani 1 1 d .
O61 O 0.9067(3) 1.6175(12) 0.45512(12) 0.0569(16) Uani 1 1 d .
S62 S 0.73925(10) 1.3920(4) 0.40124(4) 0.0447(4) Uani 1 1 d .
Cl63 Cl 0.80109(11) 1.9577(3) 0.32142(5) 0.0477(4) Uani 1 1 d .
C71 C 0.7791(4) 1.1652(11) -0.00383(16) 0.0310(11) Uani 1 1 d .
C72 C 0.7751(4) 1.3790(11) -0.02635(15) 0.0317(11) Uani 1 1 d .
H72 H 0.7249 1.4926 -0.0242 0.038 Uiso 1 1 calc R
C73 C 0.8456(4) 1.4252(11) -0.05221(16) 0.0340(11) Uani 1 1 d .
H73 H 0.8420 1.5684 -0.0682 0.041 Uiso 1 1 calc R
C74 C 0.9209(4) 1.2608(11) -0.05443(17) 0.0322(11) Uani 1 1 d .
H74 H 0.9685 1.2924 -0.0720 0.039 Uiso 1 1 calc R
C75 C 0.9266(4) 1.0512(11) -0.03108(17) 0.0335(12) Uani 1 1 d .
H75 H 0.9786 0.9406 -0.0321 0.040 Uiso 1 1 calc R
C76 C 0.8547(4) 1.0044(10) -0.00585(16) 0.0322(12) Uani 1 1 d .
H76 H 0.8581 0.8607 0.0100 0.039 Uiso 1 1 calc R
C77 C 0.7000(4) 1.1048(13) 0.02271(17) 0.0380(13) Uani 1 1 d .
H77 H 0.7065 0.9317 0.0295 0.046 Uiso 1 1 calc R
C78 C 0.7120(4) 1.2367(11) 0.06529(17) 0.0342(12) Uani 1 1 d .
H78 H 0.6600 1.1759 0.0808 0.041 Uiso 1 1 calc R
C79 C 0.8128(4) 1.1964(11) 0.09382(16) 0.0324(11) Uani 1 1 d .
C80 C 0.8914(5) 1.3545(11) 0.09550(17) 0.0372(12) Uani 1 1 d .
H80 H 0.8821 1.4912 0.0777 0.045 Uiso 1 1 calc R
C81 C 0.9822(5) 1.3197(12) 0.12214(19) 0.0442(15) Uani 1 1 d .
H81 H 1.0341 1.4332 0.1233 0.053 Uiso 1 1 calc R
C82 C 0.9976(5) 1.1144(13) 0.14772(19) 0.0461(15) Uani 1 1 d .
H82 H 1.0607 1.0861 0.1656 0.055 Uiso 1 1 calc R
C83 C 0.9206(5) 0.9536(13) 0.14687(18) 0.0458(15) Uani 1 1 d .
H83 H 0.9303 0.8174 0.1648 0.055 Uiso 1 1 calc R
C84 C 0.8291(5) 0.9914(12) 0.11969(18) 0.0418(14) Uani 1 1 d .
H84 H 0.7771 0.8781 0.1186 0.050 Uiso 1 1 calc R
N85 N 0.5967(4) 1.1436(14) -0.00272(16) 0.0535(16) Uani 1 1 d .
H85A H 0.5918 1.2933 -0.0137 0.080 Uiso 1 1 calc R
H85B H 0.5516 1.1245 0.0147 0.080 Uiso 1 1 calc R
H85C H 0.5841 1.0366 -0.0246 0.080 Uiso 1 1 calc R
O86 O 0.6910(3) 1.4831(8) 0.05558(13) 0.0419(10) Uani 1 1 d .
H86 H 0.6818 1.5538 0.0778 0.063 Uiso 1 1 calc R
C91 C 0.9952(6) 1.5990(19) 0.2702(2) 0.066(2) Uani 1 1 d .
H91A H 1.0042 1.4647 0.2517 0.099 Uiso 1 1 calc R
H91B H 1.0521 1.7070 0.2724 0.099 Uiso 1 1 calc R
H91C H 0.9337 1.6838 0.2578 0.099 Uiso 1 1 calc R
C92 C 0.9882(13) 1.510(2) 0.3137(3) 0.128(6) Uani 1 1 d .
H92A H 1.0248 1.6250 0.3345 0.154 Uiso 1 1 calc R
H92B H 0.9171 1.5218 0.3160 0.154 Uiso 1 1 calc R
C93 C 1.0185(14) 1.2965(18) 0.3278(4) 0.139(7) Uani 1 1 d .
H93A H 1.0881 1.2772 0.3236 0.167 Uiso 1 1 calc R
H93B H 0.9775 1.1789 0.3090 0.167 Uiso 1 1 calc R
O94 O 1.0163(5) 1.2357(12) 0.3704(2) 0.077(2) Uani 1 1 d .
H94 H 0.9570 1.2141 0.3730 0.116 Uiso 1 1 calc R

loop_
_atom_site_aniso_label
_atom_site_aniso_U_11
_atom_site_aniso_U_22
_atom_site_aniso_U_33
_atom_site_aniso_U_23
_atom_site_aniso_U_13
_atom_site_aniso_U_12
C1 0.019(2) 0.075(5) 0.030(3) 0.002(3) 0.0057(18) 0.006(3)
C2 0.019(2) 0.075(5) 0.027(2) 0.001(3) 0.0016(18) 0.001(3)
C3 0.045(4) 0.073(6) 0.053(4) 0.010(4) 0.020(3) 0.010(4)
C4 0.045(4) 0.067(5) 0.054(4) -0.004(3) 0.021(3) -0.006(4)
C5 0.035(3) 0.072(5) 0.031(3) 0.001(3) 0.014(2) -0.003(3)
C6 0.026(3) 0.073(5) 0.031(3) 0.000(3) 0.005(2) -0.007(3)
C7 0.021(2) 0.069(5) 0.029(3) 0.002(3) 0.0047(18) -0.006(3)
C8 0.028(3) 0.067(5) 0.038(3) 0.004(3) 0.0119(19) -0.004(3)
C9 0.018(2) 0.094(6) 0.027(3) -0.003(3) 0.0057(18) -0.007(3)
O10 0.076(4) 0.080(4) 0.049(3) 0.005(3) 0.037(2) 0.017(4)
O11 0.027(2) 0.133(5) 0.029(2) 0.021(3) 0.0110(16) 0.014(3)
S12 0.0304(7) 0.0831(14) 0.0339(7) 0.0136(8) 0.0114(5) 0.0025(8)
Cl13 0.0389(7) 0.0896(14) 0.0346(6) 0.0138(8) 0.0128(5) 0.0176(9)
C21 0.027(2) 0.031(3) 0.027(2) -0.0006(19) 0.0036(18) 0.004(2)
C22 0.024(2) 0.032(3) 0.034(2) 0.001(2) 0.0047(17) -0.002(2)
C23 0.028(2) 0.030(3) 0.034(2) 0.005(2) 0.0053(17) 0.006(2)
C24 0.028(2) 0.039(3) 0.031(2) 0.000(2) 0.0051(19) 0.005(2)
C25 0.035(3) 0.033(3) 0.037(3) -0.003(2) 0.012(2) -0.003(2)
C26 0.033(3) 0.030(3) 0.036(3) -0.001(2) 0.011(2) -0.001(2)
C27 0.026(2) 0.040(3) 0.030(2) 0.003(2) 0.0062(18) 0.003(2)
C28 0.029(3) 0.038(3) 0.034(3) -0.003(2) -0.002(2) 0.007(2)
C29 0.038(3) 0.026(3) 0.030(2) 0.000(2) 0.000(2) 0.002(2)
C30 0.078(5) 0.036(4) 0.056(4) 0.006(3) 0.030(4) 0.015(4)
C31 0.103(6) 0.048(5) 0.054(4) 0.019(4) 0.036(4) 0.012(5)
C32 0.065(5) 0.055(5) 0.048(4) -0.003(3) 0.024(3) -0.011(4)
C33 0.039(3) 0.062(5) 0.053(4) 0.004(3) 0.016(3) 0.015(3)
C34 0.046(3) 0.048(4) 0.043(3) 0.007(3) 0.011(2) 0.015(3)
N35 0.024(2) 0.080(5) 0.033(2) 0.013(3) 0.0019(17) 0.011(3)
O36 0.034(2) 0.035(2) 0.044(2) 0.0018(18) -0.0024(16) -0.0058(18)
C41 0.082(6) 0.065(6) 0.048(4) 0.012(4) 0.025(4) 0.003(5)
C42 0.070(4) 0.048(4) 0.046(3) -0.004(3) 0.026(3) -0.013(4)
C43 0.066(4) 0.056(5) 0.046(3) -0.003(3) 0.031(3) -0.003(4)
O44 0.072(4) 0.051(3) 0.055(3) 0.013(2) 0.039(3) 0.013(3)
C51 0.029(3) 0.042(4) 0.035(3) -0.004(2) 0.004(2) 0.007(2)
C52 0.024(2) 0.062(4) 0.031(3) -0.001(3) 0.0081(19) 0.007(3)
C53 0.032(3) 0.055(4) 0.044(3) 0.006(3) 0.009(2) 0.005(3)
C54 0.041(3) 0.055(4) 0.038(3) 0.000(3) 0.009(2) 0.002(3)
C55 0.034(3) 0.059(4) 0.025(2) -0.001(3) -0.0015(18) 0.004(3)
C56 0.039(3) 0.052(4) 0.023(2) 0.000(2) 0.004(2) 0.007(3)
C57 0.027(2) 0.048(4) 0.031(3) 0.000(2) 0.0069(19) 0.009(2)
C58 0.025(2) 0.055(4) 0.029(2) 0.006(2) 0.0055(17) 0.011(3)
C59 0.021(2) 0.084(6) 0.027(3) -0.014(3) -0.0010(18) 0.019(3)
O60 0.068(3) 0.051(4) 0.062(3) -0.002(3) -0.028(2) -0.002(3)
O61 0.0220(19) 0.123(5) 0.0257(19) 0.015(2) 0.0038(14) 0.001(2)
S62 0.0276(6) 0.0783(13) 0.0275(6) 0.0095(7) 0.0035(4) 0.0068(8)
Cl63 0.0420(7) 0.0557(10) 0.0409(7) 0.0055(7) -0.0030(5) 0.0006(8)
C71 0.032(3) 0.033(3) 0.030(2) -0.005(2) 0.0109(19) -0.003(2)
C72 0.034(3) 0.034(3) 0.029(2) -0.002(2) 0.0103(18) 0.002(2)
C73 0.037(3) 0.033(3) 0.035(2) 0.001(2) 0.0139(19) -0.007(2)
C74 0.035(3) 0.030(3) 0.036(3) -0.002(2) 0.016(2) -0.006(2)
C75 0.036(3) 0.031(3) 0.036(3) -0.005(2) 0.012(2) 0.003(2)
C76 0.044(3) 0.024(3) 0.031(2) -0.0028(19) 0.013(2) -0.005(2)
C77 0.038(3) 0.047(4) 0.032(3) -0.005(2) 0.013(2) -0.007(3)
C78 0.040(3) 0.030(3) 0.038(3) -0.003(2) 0.020(2) -0.002(2)
C79 0.045(3) 0.030(3) 0.025(2) -0.001(2) 0.015(2) 0.000(2)
C80 0.048(3) 0.032(3) 0.035(3) -0.002(2) 0.016(2) -0.006(3)
C81 0.052(4) 0.041(4) 0.042(3) 0.001(3) 0.016(3) -0.013(3)
C82 0.055(4) 0.049(4) 0.034(3) 0.002(3) 0.008(3) 0.003(3)
C83 0.065(4) 0.037(4) 0.035(3) 0.002(3) 0.008(3) 0.004(3)
C84 0.059(4) 0.032(3) 0.037(3) -0.003(2) 0.015(2) -0.009(3)
N85 0.038(3) 0.088(5) 0.040(3) 0.005(3) 0.020(2) -0.003(3)
O86 0.058(3) 0.032(2) 0.043(2) 0.0018(18) 0.028(2) 0.008(2)
C91 0.063(5) 0.080(6) 0.061(5) -0.011(4) 0.025(4) -0.006(5)
C92 0.253(18) 0.069(8) 0.073(6) -0.005(5) 0.055(9) 0.067(10)
C93 0.26(2) 0.026(6) 0.103(9) -0.012(5) -0.031(10) -0.022(8)
O94 0.088(5) 0.050(4) 0.076(4) 0.001(3) -0.030(3) -0.026(4)

loop_
_atom_type_symbol
_atom_type_description
_atom_type_scat_dispersion_real
_atom_type_scat_dispersion_imag
_atom_type_scat_source
C C 0.0033 0.0016 'International Tables Vol C Tables 4.2.6.8 and 6.1.1.4'
H H 0.0000 0.0000 'International Tables Vol C Tables 4.2.6.8 and 6.1.1.4'
N N 0.0061 0.0033 'International Tables Vol C Tables 4.2.6.8 and 6.1.1.4'
O O 0.0106 0.0060 'International Tables Vol C Tables 4.2.6.8 and 6.1.1.4'
S S 0.1246 0.1234 'International Tables Vol C Tables 4.2.6.8 and 6.1.1.4'
Cl Cl 0.1484 0.1585 'International Tables Vol C Tables 4.2.6.8 and 6.1.1.4'

loop_
_geom_angle_atom_site_label_1
_geom_angle_atom_site_label_2
_geom_angle_atom_site_label_3
_geom_angle
C2 C1 C7 113.5(6)
C2 C1 Cl13 125.9(5)
C7 C1 Cl13 120.4(4)
C1 C2 C9 131.8(7)
C1 C2 S12 111.6(5)
C9 C2 S12 116.7(5)
C4 C3 C8 116.5(7)
C5 C4 C3 123.0(7)
C4 C5 C6 120.9(5)
C5 C6 C7 117.4(7)
C8 C7 C6 120.5(6)
C8 C7 C1 110.9(5)
C6 C7 C1 128.6(6)
C7 C8 C3 121.5(5)
C7 C8 S12 112.6(5)
C3 C8 S12 125.9(6)
O10 C9 O11 124.3(6)
O10 C9 C2 118.9(6)
O11 C9 C2 116.6(7)
C8 S12 C2 91.4(3)
C22 C21 C26 118.6(5)
C22 C21 C27 122.2(5)
C26 C21 C27 119.2(5)
C21 C22 C23 120.9(5)
C24 C23 C22 119.7(5)
C25 C24 C23 120.8(5)
C24 C25 C26 118.7(6)
C21 C26 C25 121.3(5)
N35 C27 C28 109.0(5)
N35 C27 C21 109.9(4)
C28 C27 C21 115.1(5)
O36 C28 C27 107.5(5)
O36 C28 C29 111.9(5)
C27 C28 C29 112.7(5)
C30 C29 C34 118.7(6)
C30 C29 C28 119.4(6)
C34 C29 C28 121.9(5)
C29 C30 C31 120.7(7)
C32 C31 C30 119.5(7)
C33 C32 C31 120.5(6)
C32 C33 C34 120.3(7)
C29 C34 C33 120.3(6)
C41 C42 C43 111.0(7)
O44 C43 C42 111.7(6)
C52 C51 C57 114.6(6)
C52 C51 Cl63 125.6(5)
C57 C51 Cl63 119.8(4)
C51 C52 C59 131.7(7)
C51 C52 S62 111.5(5)
C59 C52 S62 116.9(5)
C54 C53 C58 119.1(6)
C53 C54 C55 120.8(7)
C56 C55 C54 120.1(5)
C55 C56 C57 119.2(6)
C56 C57 C58 119.8(6)
C56 C57 C51 130.3(6)
C58 C57 C51 109.8(5)
C53 C58 C57 120.8(5)
C53 C58 S62 127.1(5)
C57 C58 S62 112.2(5)
O60 C59 O61 123.0(6)
O60 C59 C52 120.5(6)
O61 C59 C52 116.5(7)
C52 S62 C58 91.9(3)
C76 C71 C72 119.8(5)
C76 C71 C77 119.4(5)
C72 C71 C77 120.7(5)
C71 C72 C73 119.7(5)
C74 C73 C72 120.1(5)
C75 C74 C73 120.2(5)
C74 C75 C76 119.3(5)
C71 C76 C75 120.8(5)
N85 C77 C78 109.6(5)
N85 C77 C71 111.2(5)
C78 C77 C71 114.4(5)
O86 C78 C79 113.2(5)
O86 C78 C77 107.3(5)
C79 C78 C77 112.8(5)
C80 C79 C84 118.0(6)
C80 C79 C78 122.3(5)
C84 C79 C78 119.7(5)
C81 C80 C79 122.1(6)
C80 C81 C82 119.3(6)
C83 C82 C81 120.0(7)
C82 C83 C84 120.0(6)
C83 C84 C79 120.5(6)
C93 C92 C91 123.2(11)
C92 C93 O94 119.0(12)

loop_
_geom_bond_atom_site_label_1
_geom_bond_atom_site_label_2
_geom_bond_distance
C1 C2 1.367(8)
C1 C7 1.457(8)
C1 Cl13 1.714(7)
C2 C9 1.505(8)
C2 S12 1.745(8)
C3 C4 1.380(9)
C3 C8 1.419(10)
C4 C5 1.371(11)
C5 C6 1.401(10)
C6 C7 1.416(7)
C7 C8 1.381(10)
C8 S12 1.742(5)
C9 O10 1.245(10)
C9 O11 1.268(8)
C21 C22 1.391(8)
C21 C26 1.395(8)
C21 C27 1.529(7)
C22 C23 1.391(7)
C23 C24 1.390(8)
C24 C25 1.388(9)
C25 C26 1.403(8)
C27 N35 1.505(7)
C27 C28 1.513(8)
C28 O36 1.451(8)
C28 C29 1.518(8)
C29 C30 1.392(9)
C29 C34 1.397(9)
C30 C31 1.399(10)
C31 C32 1.391(12)
C32 C33 1.363(11)
C33 C34 1.403(8)
C41 C42 1.505(11)
C42 C43 1.511(10)
C43 O44 1.429(9)
C51 C52 1.362(8)
C51 C57 1.442(8)
C51 Cl63 1.736(7)
C52 C59 1.504(8)
C52 S62 1.726(7)
C53 C54 1.369(9)
C53 C58 1.388(9)
C54 C55 1.422(10)
C55 C56 1.372(9)
C56 C57 1.403(8)
C57 C58 1.404(9)
C58 S62 1.734(5)
C59 O60 1.246(10)
C59 O61 1.259(8)
C71 C76 1.385(8)
C71 C72 1.397(8)
C71 C77 1.531(7)
C72 C73 1.405(6)
C73 C74 1.397(8)
C74 C75 1.388(8)
C75 C76 1.407(7)
C77 N85 1.501(8)
C77 C78 1.524(8)
C78 O86 1.440(7)
C78 C79 1.512(9)
C79 C80 1.389(8)
C79 C84 1.410(9)
C80 C81 1.375(9)
C81 C82 1.406(9)
C82 C83 1.384(10)
C83 C84 1.393(9)
C91 C92 1.491(13)
C92 C93 1.322(16)
C93 O94 1.401(14)
